data_4114956
loop_
_publ_author_name
'Yuqiang Ding'
'Qingjun Ma'
'Isabel Us\'on'
'Herbert W. Roesky'
'Mathias Noltemeyer'
'Hans-Georg Schmidt'

_publ_section_title
;
 Synthesis and Structures of [{HC(CMeNAr)2}Ge(S)X] (Ar = 2,6-iPr2C6H3, X =
 F, Cl, Me): Structurally Characterized Examples with a Formal Double Bond
 between Group 14 and 16 Elements Bearing a Halide
;
_journal_name_full 'Journal of the American Chemical Society'
_journal_page_first 8542
_journal_page_last 8543
_journal_paper_doi 10.1021/ja017645z
_journal_volume 124
_journal_year 2002
_chemical_formula_sum 'C30 H44 Ge N2 S'
_chemical_formula_weight 537.32
_chemical_name_systematic
; 
 ? 
;
_space_group_IT_number 14
_symmetry_cell_setting monoclinic
_symmetry_space_group_name_Hall '-P 2yn'
_symmetry_space_group_name_H-M 'P 1 21/n 1'
_atom_sites_solution_hydrogens geom
_atom_sites_solution_primary direct
_atom_sites_solution_secondary difmap
_audit_creation_method SHELXL-97
_cell_angle_alpha 90.00
_cell_angle_beta 117.49(3)
_cell_angle_gamma 90.00
_cell_formula_units_Z 4
_cell_length_a 12.663(3)
_cell_length_b 19.441(4)
_cell_length_c 13.350(3)
_cell_measurement_reflns_used 995
_cell_measurement_temperature 133(2)
_cell_measurement_theta_max 55.039
_cell_measurement_theta_min 5.422
_cell_volume 2915.4(14)
_computing_cell_refinement 'Bruker AXS SAINT (V.5.00, Madison 1997)'
_computing_data_collection 'Siemens SMART (V.5.050, Siemens 1998)'
_computing_data_reduction 'Bruker AXS SAINT (V.5.00, Madison 1997)'
_computing_molecular_graphics 'Bruker AXS Shelxtl (Madison 1997)'
_computing_publication_material 'SHELXL-97 (Sheldrick, 1997)'
_computing_structure_refinement 'SHELXL-97 (Sheldrick, 1997)'
_computing_structure_solution 'SHELXS-97 (Sheldrick, 1990)'
_diffrn_ambient_temperature 133(2)
_diffrn_detector_area_resol_mean '8.192 pixels/mm'
_diffrn_measured_fraction_theta_full 0.989
_diffrn_measured_fraction_theta_max 0.989
_diffrn_measurement_device_type 'STOE-Siemens-Huber four circle diffractometer'
_diffrn_measurement_method 'phi and omega scans'
_diffrn_radiation_monochromator graphite
_diffrn_radiation_source 'fine-focus sealed tube'
_diffrn_radiation_type MoK\a
_diffrn_radiation_wavelength 0.71073
_diffrn_reflns_av_R_equivalents 0.0412
_diffrn_reflns_av_sigmaI/netI 0.0307
_diffrn_reflns_limit_h_max 16
_diffrn_reflns_limit_h_min -9
_diffrn_reflns_limit_k_max 25
_diffrn_reflns_limit_k_min -25
_diffrn_reflns_limit_l_max 17
_diffrn_reflns_limit_l_min -17
_diffrn_reflns_number 32774
_diffrn_reflns_theta_full 27.67
_diffrn_reflns_theta_max 27.67
_diffrn_reflns_theta_min 2.71
_diffrn_standards_decay_% 0
_diffrn_standards_interval_count 0
_diffrn_standards_interval_time 0
_diffrn_standards_number 0
_exptl_absorpt_coefficient_mu 1.142
_exptl_absorpt_correction_type multi-scan
_exptl_crystal_colour yellow
_exptl_crystal_density_diffrn 1.224
_exptl_crystal_description block
_exptl_crystal_F_000 1144
_exptl_crystal_size_max 0.50mm
_exptl_crystal_size_mid 0.13mm
_exptl_crystal_size_min 0.13mm
_refine_diff_density_max 0.953
_refine_diff_density_min -1.063
_refine_diff_density_rms 0.076
_refine_ls_extinction_method none
_refine_ls_goodness_of_fit_ref 1.080
_refine_ls_hydrogen_treatment 'riding model'
_refine_ls_matrix_type full
_refine_ls_number_parameters 314
_refine_ls_number_reflns 6745
_refine_ls_number_restraints 120
_refine_ls_restrained_S_all 1.072
_refine_ls_R_factor_all 0.0448
_refine_ls_R_factor_gt 0.0373
_refine_ls_shift/su_max 0.000
_refine_ls_shift/su_mean 0.000
_refine_ls_structure_factor_coef Fsqd
_refine_ls_weighting_details 'calc w=1/[\s^2^(Fo^2^)+(0.0478P)^2^+3.3743P] where P=(Fo^2^+2Fc^2^)/3'
_refine_ls_weighting_scheme calc
_refine_ls_wR_factor_gt 0.0975
_refine_ls_wR_factor_ref 0.1032
_reflns_number_gt 5960
_reflns_number_total 6745
_reflns_threshold_expression >2sigma(I)
_cod_data_source_file ja017645z_s1_1.cif
_cod_data_source_block pub
_cod_original_cell_volume 2915.4(10)
_cod_original_formula_sum 'H44 C30 N2 S Ge'
_cod_database_code 4114956

loop_
_symmetry_equiv_pos_as_xyz
'x, y, z'
'-x+1/2, y+1/2, -z+1/2'
'-x, -y, -z'
'x-1/2, -y-1/2, z-1/2'

loop_
_atom_site_label
_atom_site_type_symbol
_atom_site_fract_x
_atom_site_fract_y
_atom_site_fract_z
_atom_site_U_iso_or_equiv
_atom_site_adp_type
_atom_site_occupancy
_atom_site_symmetry_multiplicity
_atom_site_calc_flag
_atom_site_refinement_flags
S1 S 0.33732(5) -0.02988(3) 0.20122(5) 0.02506(13) Uani 1 1 d .
C6 C 0.28152(18) 0.13412(10) 0.06651(19) 0.0182(4) Uani 1 1 d .
H6A H 0.2537 0.1770 0.0851 0.027 Uiso 1 1 calc R
H6B H 0.2132 0.1084 0.0104 0.027 Uiso 1 1 calc R
H6C H 0.3364 0.1448 0.0357 0.027 Uiso 1 1 calc R
Ge1 Ge 0.365969(18) 0.076977(10) 0.206831(17) 0.01377(8) Uani 1 1 d D
N1 N 0.34146(14) 0.12002(8) 0.32471(14) 0.0130(3) Uani 1 1 d D
C1 C 0.42385(18) 0.10866(10) 0.43246(17) 0.0163(4) Uani 1 1 d D
C2 C 0.54130(18) 0.08986(11) 0.46146(17) 0.0177(4) Uani 1 1 d D
H2 H 0.5884 0.0735 0.5362 0.021 Uiso 1 1 calc R
C3 C 0.59673(17) 0.09272(10) 0.39113(17) 0.0152(4) Uani 1 1 d D
N2 N 0.53621(14) 0.09711(8) 0.27816(14) 0.0128(3) Uani 1 1 d D
C4 C 0.3906(2) 0.11770(13) 0.52640(18) 0.0237(5) Uani 1 1 d D
H4A H 0.3719 0.1661 0.5310 0.036 Uiso 1 1 calc R
H4B H 0.4575 0.1036 0.5981 0.036 Uiso 1 1 calc R
H4C H 0.3209 0.0893 0.5112 0.036 Uiso 1 1 calc R
C5 C 0.73094(18) 0.09236(12) 0.44901(18) 0.0219(4) Uani 1 1 d D
H5A H 0.7595 0.0463 0.4436 0.033 Uiso 1 1 calc R
H5B H 0.7607 0.1047 0.5286 0.033 Uiso 1 1 calc R
H5C H 0.7598 0.1258 0.4123 0.033 Uiso 1 1 calc R
C11 C 0.23595(17) 0.16002(10) 0.30372(16) 0.0146(4) Uani 1 1 d D
C12 C 0.12774(17) 0.12666(11) 0.28010(16) 0.0165(4) Uani 1 1 d D
C13 C 0.03076(19) 0.16787(12) 0.26469(19) 0.0228(4) Uani 1 1 d D
H13 H -0.0432 0.1468 0.2481 0.027 Uiso 1 1 calc R
C14 C 0.0406(2) 0.23945(12) 0.2732(2) 0.0269(5) Uani 1 1 d D
H14 H -0.0260 0.2663 0.2638 0.032 Uiso 1 1 calc R
C15 C 0.1468(2) 0.27150(12) 0.29533(19) 0.0245(5) Uani 1 1 d D
H15 H 0.1523 0.3202 0.3004 0.029 Uiso 1 1 calc R
C16 C 0.24619(19) 0.23271(10) 0.31028(17) 0.0180(4) Uani 1 1 d D
C121 C 0.11215(18) 0.04851(11) 0.27068(18) 0.0183(4) Uani 1 1 d D
H121 H 0.1929 0.0270 0.3020 0.022 Uiso 1 1 calc R
C122 C 0.0505(2) 0.02170(12) 0.3386(2) 0.0266(5) Uani 1 1 d D
H12D H 0.0940 0.0376 0.4169 0.040 Uiso 1 1 calc R
H12E H 0.0493 -0.0287 0.3370 0.040 Uiso 1 1 calc R
H12F H -0.0314 0.0391 0.3052 0.040 Uiso 1 1 calc R
C123 C 0.0409(2) 0.02675(12) 0.14596(19) 0.0252(5) Uani 1 1 d D
H12A H -0.0383 0.0478 0.1134 0.038 Uiso 1 1 calc R
H12B H 0.0329 -0.0234 0.1413 0.038 Uiso 1 1 calc R
H12C H 0.0828 0.0421 0.1039 0.038 Uiso 1 1 calc R
C161 C 0.3603(2) 0.27020(11) 0.33054(19) 0.0214(4) Uani 1 1 d D
H161 H 0.4183 0.2354 0.3303 0.026 Uiso 1 1 calc R
C162 C 0.4179(3) 0.30786(15) 0.4446(2) 0.0389(6) Uani 1 1 d D
H16D H 0.3640 0.3439 0.4450 0.058 Uiso 1 1 calc R
H16E H 0.4931 0.3287 0.4560 0.058 Uiso 1 1 calc R
H16F H 0.4333 0.2750 0.5055 0.058 Uiso 1 1 calc R
C163 C 0.3351(3) 0.32199(13) 0.2349(2) 0.0331(6) Uani 1 1 d D
H16A H 0.2998 0.2979 0.1622 0.050 Uiso 1 1 calc R
H16B H 0.4097 0.3439 0.2468 0.050 Uiso 1 1 calc R
H16C H 0.2796 0.3572 0.2346 0.050 Uiso 1 1 calc R
C21 C 0.59987(16) 0.10068(10) 0.21047(16) 0.0135(4) Uani 1 1 d D
C22 C 0.60873(17) 0.16515(10) 0.16535(17) 0.0164(4) Uani 1 1 d D
C23 C 0.67060(19) 0.16777(11) 0.10125(18) 0.0209(4) Uani 1 1 d D
H23 H 0.6784 0.2105 0.0707 0.025 Uiso 1 1 calc R
C24 C 0.72074(19) 0.10892(12) 0.08158(18) 0.0223(4) Uani 1 1 d D
H24 H 0.7621 0.1117 0.0378 0.027 Uiso 1 1 calc R
C25 C 0.71032(18) 0.04611(11) 0.12596(17) 0.0189(4) Uani 1 1 d D
H25 H 0.7447 0.0062 0.1117 0.023 Uiso 1 1 calc R
C26 C 0.65042(17) 0.04027(10) 0.19115(16) 0.0150(4) Uani 1 1 d D
C221 C 0.55868(19) 0.23138(10) 0.18838(18) 0.0206(4) Uani 1 1 d D
H221 H 0.4909 0.2185 0.2034 0.025 Uiso 1 1 calc R
C222 C 0.6535(2) 0.26720(9) 0.29495(16) 0.0341(6) Uani 1 1 d D
H22D H 0.6767 0.2367 0.3602 0.051 Uiso 1 1 calc R
H22E H 0.6206 0.3099 0.3080 0.051 Uiso 1 1 calc R
H22F H 0.7234 0.2778 0.2845 0.051 Uiso 1 1 calc R
C223 C 0.51024(19) 0.28089(9) 0.08687(16) 0.0288(5) Uani 1 1 d RD
H22A H 0.5760 0.2969 0.0733 0.043 Uiso 1 1 calc R
H22B H 0.4725 0.3204 0.1030 0.043 Uiso 1 1 calc R
H22C H 0.4515 0.2569 0.0197 0.043 Uiso 1 1 calc R
C261 C 0.64222(18) -0.03083(10) 0.23579(17) 0.0173(4) Uani 1 1 d D
H261 H 0.6003 -0.0262 0.2832 0.021 Uiso 1 1 calc R
C262 C 0.7660(2) -0.06236(12) 0.3088(2) 0.0259(5) Uani 1 1 d D
H26D H 0.8061 -0.0700 0.2622 0.039 Uiso 1 1 calc R
H26E H 0.7571 -0.1063 0.3401 0.039 Uiso 1 1 calc R
H26F H 0.8134 -0.0308 0.3706 0.039 Uiso 1 1 calc R
C263 C 0.5697(2) -0.07988(11) 0.1370(2) 0.0266(5) Uani 1 1 d D
H26A H 0.4918 -0.0594 0.0886 0.040 Uiso 1 1 calc R
H26B H 0.5587 -0.1239 0.1667 0.040 Uiso 1 1 calc R
H26C H 0.6125 -0.0875 0.0927 0.040 Uiso 1 1 calc R

loop_
_atom_site_aniso_label
_atom_site_aniso_U_11
_atom_site_aniso_U_22
_atom_site_aniso_U_33
_atom_site_aniso_U_23
_atom_site_aniso_U_13
_atom_site_aniso_U_12
S1 0.0222(3) 0.0186(3) 0.0385(3) -0.0042(2) 0.0175(2) -0.0019(2)
C6 0.0154(9) 0.0109(8) 0.0380(12) 0.0018(8) 0.0204(9) 0.0026(7)
Ge1 0.00892(11) 0.01652(12) 0.01680(12) -0.00381(7) 0.00671(9) -0.00077(7)
N1 0.0099(7) 0.0134(7) 0.0171(8) -0.0003(6) 0.0075(6) 0.0011(6)
C1 0.0167(10) 0.0162(9) 0.0187(9) -0.0005(7) 0.0104(8) -0.0008(7)
C2 0.0148(10) 0.0229(10) 0.0139(9) 0.0019(7) 0.0052(8) 0.0029(8)
C3 0.0114(9) 0.0145(9) 0.0180(9) -0.0003(7) 0.0054(8) 0.0007(7)
N2 0.0096(7) 0.0141(7) 0.0162(8) -0.0005(6) 0.0072(6) -0.0005(6)
C4 0.0214(11) 0.0355(12) 0.0177(10) 0.0014(9) 0.0119(9) 0.0041(9)
C5 0.0115(10) 0.0321(11) 0.0190(10) -0.0027(8) 0.0044(8) 0.0016(8)
C11 0.0135(9) 0.0170(9) 0.0157(9) -0.0001(7) 0.0086(8) 0.0039(7)
C12 0.0121(9) 0.0194(9) 0.0178(9) 0.0000(7) 0.0066(8) 0.0013(7)
C13 0.0132(10) 0.0248(11) 0.0303(11) -0.0029(9) 0.0098(9) 0.0015(8)
C14 0.0195(11) 0.0248(11) 0.0372(13) -0.0013(9) 0.0136(10) 0.0088(9)
C15 0.0258(12) 0.0204(10) 0.0306(12) -0.0017(8) 0.0158(10) 0.0049(8)
C16 0.0190(10) 0.0170(9) 0.0211(10) -0.0005(7) 0.0119(8) 0.0011(8)
C121 0.0108(9) 0.0181(9) 0.0248(10) 0.0007(8) 0.0071(8) 0.0006(7)
C122 0.0178(11) 0.0299(12) 0.0330(12) 0.0093(9) 0.0124(10) 0.0020(9)
C123 0.0204(11) 0.0232(11) 0.0279(11) -0.0040(9) 0.0077(9) 0.0000(8)
C161 0.0233(11) 0.0156(9) 0.0316(11) -0.0025(8) 0.0181(9) -0.0006(8)
C162 0.0351(14) 0.0444(15) 0.0424(15) -0.0166(12) 0.0224(13) -0.0168(12)
C163 0.0407(15) 0.0222(11) 0.0489(15) 0.0073(10) 0.0313(13) 0.0042(10)
C21 0.0064(8) 0.0190(9) 0.0154(8) -0.0013(7) 0.0054(7) -0.0026(7)
C22 0.0116(9) 0.0182(9) 0.0181(9) -0.0007(7) 0.0057(8) -0.0026(7)
C23 0.0169(10) 0.0237(10) 0.0245(10) 0.0038(8) 0.0115(9) -0.0038(8)
C24 0.0156(10) 0.0326(12) 0.0234(10) 0.0009(9) 0.0131(9) -0.0031(8)
C25 0.0133(9) 0.0250(10) 0.0195(9) -0.0014(8) 0.0085(8) 0.0015(8)
C26 0.0083(8) 0.0194(9) 0.0161(9) 0.0002(7) 0.0046(7) -0.0001(7)
C221 0.0203(10) 0.0170(9) 0.0272(11) 0.0011(8) 0.0133(9) -0.0022(8)
C222 0.0384(14) 0.0227(11) 0.0350(13) -0.0058(10) 0.0117(12) -0.0041(10)
C223 0.0291(12) 0.0238(11) 0.0362(13) 0.0084(9) 0.0173(11) 0.0047(9)
C261 0.0149(9) 0.0176(9) 0.0224(10) 0.0003(7) 0.0110(8) 0.0020(7)
C262 0.0222(11) 0.0274(11) 0.0304(12) 0.0071(9) 0.0142(10) 0.0100(9)
C263 0.0267(12) 0.0223(11) 0.0344(13) -0.0076(9) 0.0173(11) -0.0052(9)

loop_
_atom_type_symbol
_atom_type_description
_atom_type_scat_dispersion_real
_atom_type_scat_dispersion_imag
_atom_type_scat_source
C C 0.0033 0.0016 'International Tables Vol C Tables 4.2.6.8 and 6.1.1.4'
N N 0.0061 0.0033 'International Tables Vol C Tables 4.2.6.8 and 6.1.1.4'
S S 0.1246 0.1234 'International Tables Vol C Tables 4.2.6.8 and 6.1.1.4'
Ge Ge 0.1547 1.8001 'International Tables Vol C Tables 4.2.6.8 and 6.1.1.4'
H H 0.0000 0.0000 'International Tables Vol C Tables 4.2.6.8 and 6.1.1.4'

loop_
_geom_angle_atom_site_label_1
_geom_angle_atom_site_label_2
_geom_angle_atom_site_label_3
_geom_angle
N1 Ge1 N2 94.15(7)
N1 Ge1 C6 107.69(8)
N2 Ge1 C6 109.66(8)
N1 Ge1 S1 111.54(5)
N2 Ge1 S1 110.41(5)
C6 Ge1 S1 120.25(6)
C1 N1 C11 118.78(16)
C1 N1 Ge1 117.52(13)
C11 N1 Ge1 123.58(13)
N1 C1 C2 122.47(18)
N1 C1 C4 119.54(18)
C2 C1 C4 117.98(18)
C1 C2 C3 126.67(19)
N2 C3 C2 123.33(18)
N2 C3 C5 119.99(18)
C2 C3 C5 116.66(18)
C3 N2 C21 120.34(16)
C3 N2 Ge1 117.66(13)
C21 N2 Ge1 120.47(12)
C12 C11 C16 121.50(18)
C12 C11 N1 120.42(17)
C16 C11 N1 118.06(17)
C13 C12 C11 117.68(19)
C13 C12 C121 119.02(18)
C11 C12 C121 123.30(17)
C14 C13 C12 121.3(2)
C15 C14 C13 120.5(2)
C14 C15 C16 120.6(2)
C15 C16 C11 118.52(19)
C15 C16 C161 118.87(19)
C11 C16 C161 122.60(18)
C12 C121 C122 111.73(17)
C12 C121 C123 110.50(17)
C122 C121 C123 109.92(18)
C16 C161 C162 112.38(18)
C16 C161 C163 110.39(19)
C162 C161 C163 109.4(2)
C26 C21 C22 121.63(17)
C26 C21 N2 119.79(17)
C22 C21 N2 118.58(17)
C23 C22 C21 117.88(19)
C23 C22 C221 119.50(18)
C21 C22 C221 122.56(18)
C24 C23 C22 121.15(19)
C25 C24 C23 120.04(19)
C24 C25 C26 121.5(2)
C25 C26 C21 117.81(18)
C25 C26 C261 118.06(18)
C21 C26 C261 124.13(17)
C22 C221 C223 112.54(17)
C22 C221 C222 110.37(18)
C223 C221 C222 110.75(16)
C26 C261 C262 111.99(17)
C26 C261 C263 110.29(17)
C262 C261 C263 109.00(18)

loop_
_geom_bond_atom_site_label_1
_geom_bond_atom_site_label_2
_geom_bond_distance
S1 Ge1 2.1044(7)
C6 Ge1 2.009(2)
Ge1 N1 1.9298(16)
Ge1 N2 1.9524(17)
N1 C1 1.349(3)
N1 C11 1.457(2)
C1 C2 1.401(3)
C1 C4 1.506(3)
C2 C3 1.409(3)
C3 N2 1.342(3)
C3 C5 1.508(3)
N2 C21 1.464(2)
C11 C12 1.414(3)
C11 C16 1.418(3)
C12 C13 1.400(3)
C12 C121 1.530(3)
C13 C14 1.397(3)
C14 C15 1.385(3)
C15 C16 1.400(3)
C16 C161 1.527(3)
C121 C122 1.536(3)
C121 C123 1.542(3)
C161 C162 1.537(3)
C161 C163 1.540(3)
C21 C26 1.417(3)
C21 C22 1.417(3)
C22 C23 1.403(3)
C22 C221 1.528(3)
C23 C24 1.391(3)
C24 C25 1.390(3)
C25 C26 1.398(3)
C26 C261 1.528(3)
C221 C223 1.540(3)
C221 C222 1.540(3)
C261 C262 1.540(3)
C261 C263 1.541(3)
